data_7234676
loop_
_publ_author_name
'de Sousa Carvalho, Jr., Paulo de Sousa'
'Guimar\~aes, Gelton Geraldo Fernandes'
'Diniz, Luan Farinelli'
'Ellena, Javier A.'
'Ribeiro, Caue'

_publ_section_title
;
 High water soluble agrichemicals by engineered organic salts for reducing
 adverse environmental impacts
;
_journal_name_full 'Green Chemistry'
_journal_paper_doi 10.1039/C9GC02439E
_journal_year 2019
_chemical_formula_moiety 'C9 H18 N5 S, C4 H3 O4, 1.5(H2 O)'
_chemical_formula_sum 'C13 H24 N5 O5.5 S'
_chemical_formula_weight 370.43
_space_group_crystal_system triclinic
_space_group_IT_number 2
_space_group_name_Hall '-P 1'
_space_group_name_H-M_alt 'P -1'
_symmetry_space_group_name_Hall '-P 1'
_symmetry_space_group_name_H-M 'P -1'
_atom_sites_solution_hydrogens mixed
_atom_sites_solution_primary dual
_audit_creation_date 2019-07-05
_audit_creation_method
;
Olex2 1.2
(compiled 2018.05.29 svn.r3508 for OlexSys, GUI svn.r5506)
;
_audit_update_record
;
2019-07-05 deposited with the CCDC.    2019-10-16 downloaded from the CCDC.
;
_cell_angle_alpha 107.075(4)
_cell_angle_beta 100.749(3)
_cell_angle_gamma 96.427(3)
_cell_formula_units_Z 2
_cell_length_a 8.8250(4)
_cell_length_b 9.7640(5)
_cell_length_c 12.0800(6)
_cell_measurement_reflns_used 6996
_cell_measurement_temperature 298(2)
_cell_measurement_theta_max 26.205
_cell_measurement_theta_min 2.956
_cell_volume 962.04(9)
_computing_molecular_graphics 'Olex2 (Dolomanov et al., 2009)'
_computing_publication_material 'Olex2 (Dolomanov et al., 2009)'
_computing_structure_refinement 'ShelXL (Sheldrick, 2015)'
_computing_structure_solution 'ShelXT (Sheldrick, 2015)'
_diffrn_ambient_temperature 298(2)
_diffrn_measured_fraction_theta_full 0.997
_diffrn_measured_fraction_theta_max 0.988
_diffrn_measurement_device_type KappaCCD
_diffrn_radiation_type MoK\a
_diffrn_radiation_wavelength 0.71073
_diffrn_reflns_av_R_equivalents 0.0776
_diffrn_reflns_av_unetI/netI 0.0876
_diffrn_reflns_Laue_measured_fraction_full 0.997
_diffrn_reflns_Laue_measured_fraction_max 0.988
_diffrn_reflns_limit_h_max 10
_diffrn_reflns_limit_h_min -10
_diffrn_reflns_limit_k_max 11
_diffrn_reflns_limit_k_min -12
_diffrn_reflns_limit_l_max 14
_diffrn_reflns_limit_l_min -15
_diffrn_reflns_number 6996
_diffrn_reflns_point_group_measured_fraction_full 0.997
_diffrn_reflns_point_group_measured_fraction_max 0.988
_diffrn_reflns_theta_full 25.242
_diffrn_reflns_theta_max 26.205
_diffrn_reflns_theta_min 2.956
_exptl_absorpt_coefficient_mu 0.202
_exptl_crystal_colour 'clear light colourless'
_exptl_crystal_colour_lustre clear
_exptl_crystal_colour_modifier light
_exptl_crystal_colour_primary colourless
_exptl_crystal_density_diffrn 1.279
_exptl_crystal_description prism
_exptl_crystal_F_000 394
_refine_diff_density_max 0.269
_refine_diff_density_min -0.347
_refine_diff_density_rms 0.051
_refine_ls_extinction_method none
_refine_ls_goodness_of_fit_ref 1.032
_refine_ls_hydrogen_treatment constr
_refine_ls_matrix_type full
_refine_ls_number_parameters 246
_refine_ls_number_reflns 3806
_refine_ls_number_restraints 0
_refine_ls_restrained_S_all 1.032
_refine_ls_R_factor_all 0.1097
_refine_ls_R_factor_gt 0.0670
_refine_ls_shift/su_max 0.000
_refine_ls_shift/su_mean 0.000
_refine_ls_structure_factor_coef Fsqd
_refine_ls_weighting_details 'w=1/[\s^2^(Fo^2^)+(0.1083P)^2^+0.0025P] where P=(Fo^2^+2Fc^2^)/3'
_refine_ls_weighting_scheme calc
_refine_ls_wR_factor_gt 0.1827
_refine_ls_wR_factor_ref 0.2178
_reflns_Friedel_coverage 0.000
_reflns_number_gt 2191
_reflns_number_total 3806
_reflns_threshold_expression 'I > 2\s(I)'
_cod_data_source_file c9gc02439e2.cif
_cod_data_source_block amtmal_form_iii
_cod_original_cell_volume 962.04(8)
_cod_original_formula_sum 'C13 H24 N5 O5.50 S'
_cod_database_code 7234676
_shelx_shelxl_version_number 2014/7
_shelx_space_group_comment
;
The symmetry employed for this shelxl refinement is uniquely defined
by the following loop, which should always be used as a source of
symmetry information in preference to the above space-group names.
They are only intended as comments.
;
_olex2_refinement_description
;
1. Fixed Uiso
 At 1.2 times of:
  All C(H) groups, All C(H,H) groups, All N(H) groups
 At 1.5 times of:
  All C(H,H,H) groups, All O(H) groups, All O(H,H) groups
2. Others
 Fixed Sof: O0(0.35) H0A(0.35) H0B(0.35) O2(0.15) H2A(0.15) H2B(0.15)
3.a Riding coordinates:
 O1(H1A,H1B)
3.b Free rotating group:
 O0(H0A,H0B), O2(H2A,H2B)
3.c Ternary CH refined with riding coordinates:
 C00D(H00D)
3.d Secondary CH2 refined with riding coordinates:
 C00N(H00L,H00M)
3.e Aromatic/amide H refined with riding coordinates:
 N005(H005), N006(H006), N00A(H00A), C00G(H00Q), C00I(H00R)
3.f Idealised Me refined as rotating group:
 C00K(H00B,H00C,H00E), C00L(H00F,H00G,H00H), C00M(H00I,H00J,H00K), C00O(H00N,
 H00O,H00P)
3.g Idealised tetrahedral OH refined as rotating group:
 O007(H007)
;
_olex2_submission_special_instructions 'No special instructions were received'

loop_
_space_group_symop_operation_xyz
'x, y, z'
'-x, -y, -z'

loop_
_atom_site_label
_atom_site_type_symbol
_atom_site_fract_x
_atom_site_fract_y
_atom_site_fract_z
_atom_site_U_iso_or_equiv
_atom_site_adp_type
_atom_site_occupancy
_atom_site_site_symmetry_order
_atom_site_calc_flag
_atom_site_refinement_flags_posn
_atom_site_refinement_flags_occupancy
_atom_site_disorder_assembly
_atom_site_disorder_group
S001 S 0.37111(9) 0.72824(9) 0.43969(7) 0.0792(3) Uani 1 1 d . . . .
O002 O 0.4985(2) 0.5253(2) 0.79729(19) 0.0820(6) Uani 1 1 d . . . .
O003 O 0.5468(2) 0.6643(2) 0.68738(17) 0.0787(6) Uani 1 1 d . . . .
N004 N 0.1293(3) 0.5070(3) 0.3364(2) 0.0663(6) Uani 1 1 d . . . .
N005 N 0.2823(3) 0.5215(3) 0.5207(2) 0.0633(6) Uani 1 1 d . . . .
H005 H 0.3619 0.5661 0.5785 0.076 Uiso 1 1 calc R . . .
N006 N 0.2279(3) 0.3577(3) 0.6164(2) 0.0662(6) Uani 1 1 d . . . .
H006 H 0.3065 0.4093 0.6724 0.079 Uiso 1 1 calc R . . .
O007 O 0.6971(3) 0.9095(3) 0.7256(2) 0.1001(8) Uani 1 1 d . . . .
H007 H 0.6455 0.8284 0.7109 0.150 Uiso 1 1 calc GR . . .
N008 N 0.0679(3) 0.3301(3) 0.4333(2) 0.0684(6) Uani 1 1 d . . . .
O009 O 0.8785(3) 1.0646(3) 0.8707(2) 0.1032(8) Uani 1 1 d . . . .
N00A N -0.0742(3) 0.3154(3) 0.2501(2) 0.0743(7) Uani 1 1 d . . . .
H00A H -0.0914 0.3511 0.1927 0.089 Uiso 1 1 calc R . . .
C00C C 0.1902(3) 0.4002(3) 0.5227(2) 0.0618(7) Uani 1 1 d . . . .
C00D C 0.1449(3) 0.2287(3) 0.6316(3) 0.0737(8) Uani 1 1 d . . . .
H00D H 0.0334 0.2167 0.5948 0.088 Uiso 1 1 calc R . . .
C00E C 0.0425(3) 0.3840(3) 0.3424(3) 0.0639(7) Uani 1 1 d . . . .
C00F C 0.2470(3) 0.5708(3) 0.4271(3) 0.0640(7) Uani 1 1 d . . . .
C00G C 0.7184(4) 0.7115(3) 0.8769(3) 0.0757(8) Uani 1 1 d . . . .
H00Q H 0.7506 0.6664 0.9330 0.091 Uiso 1 1 calc R . . .
C00H C 0.5788(3) 0.6288(3) 0.7813(3) 0.0683(8) Uani 1 1 d . . . .
C00I C 0.8035(4) 0.8387(4) 0.8946(3) 0.0758(8) Uani 1 1 d . . . .
H00R H 0.8860 0.8675 0.9616 0.091 Uiso 1 1 calc R . . .
C00J C 0.7946(4) 0.9459(4) 0.8292(3) 0.0780(9) Uani 1 1 d . . . .
C00K C 0.2988(4) 0.7551(4) 0.3009(3) 0.0912(10) Uani 1 1 d . . . .
H00B H 0.3169 0.6773 0.2373 0.137 Uiso 1 1 calc GR . . .
H00C H 0.3521 0.8462 0.3007 0.137 Uiso 1 1 calc GR . . .
H00E H 0.1884 0.7561 0.2899 0.137 Uiso 1 1 calc GR . . .
C00L C 0.1625(5) 0.2526(4) 0.7638(3) 0.0996(12) Uani 1 1 d . . . .
H00F H 0.2700 0.2562 0.7999 0.149 Uiso 1 1 calc GR . . .
H00G H 0.0978 0.1739 0.7746 0.149 Uiso 1 1 calc GR . . .
H00H H 0.1308 0.3428 0.8003 0.149 Uiso 1 1 calc GR . . .
C00M C 0.2053(4) 0.0931(4) 0.5706(3) 0.0996(11) Uani 1 1 d . . . .
H00I H 0.1912 0.0811 0.4873 0.149 Uiso 1 1 calc GR . . .
H00J H 0.1481 0.0095 0.5803 0.149 Uiso 1 1 calc GR . . .
H00K H 0.3146 0.1031 0.6055 0.149 Uiso 1 1 calc GR . . .
C00N C -0.1763(4) 0.1812(4) 0.2404(3) 0.0912(10) Uani 1 1 d . . . .
H00L H -0.2216 0.1975 0.3095 0.109 Uiso 1 1 calc R . . .
H00M H -0.1144 0.1050 0.2397 0.109 Uiso 1 1 calc R . . .
C00O C -0.3033(5) 0.1330(5) 0.1316(4) 0.1150(14) Uani 1 1 d . . . .
H00N H -0.2590 0.1141 0.0630 0.173 Uiso 1 1 calc GR . . .
H00O H -0.3654 0.2078 0.1324 0.173 Uiso 1 1 calc GR . . .
H00P H -0.3683 0.0457 0.1286 0.173 Uiso 1 1 calc GR . . .
O1 O 0.0995(3) 0.6178(3) -0.0191(2) 0.1054(8) Uani 1 1 d . . . .
H1A H 0.0728 0.7005 0.0046 0.158 Uiso 1 1 d R . . .
H1B H 0.1914 0.6285 0.0230 0.158 Uiso 1 1 d R . . .
O0 O 0.3968(19) 0.571(2) 0.0135(16) 0.095(4) Uani 0.35 1 d . P A 2
H0A H 0.4426 0.5293 0.0590 0.142 Uiso 0.35 1 d G P A 2
H0B H 0.4636 0.5896 -0.0250 0.142 Uiso 0.35 1 d G P A 2
O2 O 0.438(4) 0.612(4) 0.040(4) 0.074(8) Uani 0.15 1 d . P B 1
H2A H 0.4967 0.6931 0.0531 0.112 Uiso 0.15 1 d G P B 1
H2B H 0.4707 0.5518 -0.0129 0.112 Uiso 0.15 1 d G P B 1

loop_
_atom_site_aniso_label
_atom_site_aniso_U_11
_atom_site_aniso_U_22
_atom_site_aniso_U_33
_atom_site_aniso_U_23
_atom_site_aniso_U_13
_atom_site_aniso_U_12
S001 0.0873(6) 0.0706(6) 0.0776(6) 0.0327(4) 0.0100(4) -0.0037(4)
O002 0.0884(13) 0.0753(15) 0.0754(13) 0.0303(12) 0.0053(11) -0.0072(11)
O003 0.0875(13) 0.0764(15) 0.0643(12) 0.0302(11) -0.0018(10) -0.0059(11)
N004 0.0699(13) 0.0643(15) 0.0625(14) 0.0231(12) 0.0086(12) 0.0074(11)
N005 0.0665(13) 0.0609(14) 0.0577(13) 0.0209(11) 0.0056(11) 0.0013(11)
N006 0.0701(13) 0.0650(15) 0.0602(14) 0.0261(12) 0.0056(11) -0.0019(11)
O007 0.1216(19) 0.0800(17) 0.0846(15) 0.0379(13) -0.0093(14) -0.0144(14)
N008 0.0684(13) 0.0665(16) 0.0658(15) 0.0223(12) 0.0087(12) 0.0029(12)
O009 0.1125(17) 0.0756(16) 0.1009(18) 0.0317(14) -0.0070(14) -0.0224(14)
N00A 0.0717(14) 0.0756(17) 0.0654(15) 0.0211(13) 0.0006(12) 0.0019(12)
C00C 0.0625(15) 0.0571(17) 0.0615(16) 0.0161(14) 0.0126(13) 0.0037(12)
C00D 0.0721(17) 0.069(2) 0.080(2) 0.0333(16) 0.0113(15) -0.0030(14)
C00E 0.0641(15) 0.0590(17) 0.0638(17) 0.0171(14) 0.0101(14) 0.0064(13)
C00F 0.0669(15) 0.0652(18) 0.0610(17) 0.0218(14) 0.0145(14) 0.0123(13)
C00G 0.0786(18) 0.070(2) 0.0690(18) 0.0263(16) -0.0029(15) -0.0006(15)
C00H 0.0720(17) 0.0600(18) 0.0679(18) 0.0191(15) 0.0089(14) 0.0067(14)
C00I 0.0726(16) 0.076(2) 0.0692(18) 0.0233(16) -0.0010(14) 0.0031(15)
C00J 0.0814(19) 0.075(2) 0.072(2) 0.0249(17) 0.0068(16) 0.0024(17)
C00K 0.096(2) 0.092(3) 0.099(2) 0.055(2) 0.0182(19) 0.0093(19)
C00L 0.117(3) 0.101(3) 0.082(2) 0.045(2) 0.016(2) -0.008(2)
C00M 0.113(3) 0.073(2) 0.114(3) 0.035(2) 0.027(2) 0.006(2)
C00N 0.083(2) 0.088(2) 0.087(2) 0.0258(19) 0.0001(18) -0.0135(18)
C00O 0.092(2) 0.115(3) 0.106(3) 0.008(3) 0.006(2) -0.008(2)
O1 0.1171(18) 0.110(2) 0.0881(16) 0.0400(15) 0.0086(14) 0.0175(15)
O0 0.080(10) 0.133(14) 0.067(8) 0.041(8) 0.005(7) -0.004(7)
O2 0.051(13) 0.085(18) 0.073(18) 0.038(15) -0.019(10) -0.023(10)

loop_
_atom_type_symbol
_atom_type_description
_atom_type_scat_dispersion_real
_atom_type_scat_dispersion_imag
_atom_type_scat_source
C C 0.0033 0.0016 'International Tables Vol C Tables 4.2.6.8 and 6.1.1.4'
H H 0.0000 0.0000 'International Tables Vol C Tables 4.2.6.8 and 6.1.1.4'
N N 0.0061 0.0033 'International Tables Vol C Tables 4.2.6.8 and 6.1.1.4'
O O 0.0106 0.0060 'International Tables Vol C Tables 4.2.6.8 and 6.1.1.4'
S S 0.1246 0.1234 'International Tables Vol C Tables 4.2.6.8 and 6.1.1.4'

loop_
_geom_angle_atom_site_label_1
_geom_angle_atom_site_label_2
_geom_angle_atom_site_label_3
_geom_angle
C00F S001 C00K 101.77(16)
C00F N004 C00E 114.9(3)
C00C N005 H005 120.3
C00F N005 H005 120.3
C00F N005 C00C 119.4(2)
C00C N006 H006 117.8
C00C N006 C00D 124.3(2)
C00D N006 H006 117.8
C00J O007 H007 109.5
C00C N008 C00E 116.4(3)
C00E N00A H00A 118.4
C00E N00A C00N 123.2(3)
C00N N00A H00A 118.4
N006 C00C N005 117.1(2)
N006 C00C N008 122.2(3)
N008 C00C N005 120.6(3)
N006 C00D H00D 108.4
N006 C00D C00L 108.8(3)
N006 C00D C00M 110.8(3)
C00L C00D H00D 108.4
C00L C00D C00M 111.9(3)
C00M C00D H00D 108.4
N008 C00E N004 125.6(3)
N00A C00E N004 115.9(3)
N00A C00E N008 118.6(3)
N004 C00F S001 123.0(2)
N004 C00F N005 123.1(3)
N005 C00F S001 113.8(2)
C00H C00G H00Q 115.0
C00I C00G H00Q 115.0
C00I C00G C00H 130.0(3)
O002 C00H O003 123.1(3)
O002 C00H C00G 117.5(3)
O003 C00H C00G 119.4(3)
C00G C00I H00R 113.5
C00G C00I C00J 133.0(3)
C00J C00I H00R 113.5
O007 C00J C00I 119.0(3)
O009 C00J O007 120.5(3)
O009 C00J C00I 120.4(3)
S001 C00K H00B 109.5
S001 C00K H00C 109.5
S001 C00K H00E 109.5
H00B C00K H00C 109.5
H00B C00K H00E 109.5
H00C C00K H00E 109.5
C00D C00L H00F 109.5
C00D C00L H00G 109.5
C00D C00L H00H 109.5
H00F C00L H00G 109.5
H00F C00L H00H 109.5
H00G C00L H00H 109.5
C00D C00M H00I 109.5
C00D C00M H00J 109.5
C00D C00M H00K 109.5
H00I C00M H00J 109.5
H00I C00M H00K 109.5
H00J C00M H00K 109.5
N00A C00N H00L 109.3
N00A C00N H00M 109.3
N00A C00N C00O 111.8(3)
H00L C00N H00M 107.9
C00O C00N H00L 109.3
C00O C00N H00M 109.3
C00N C00O H00N 109.5
C00N C00O H00O 109.5
C00N C00O H00P 109.5
H00N C00O H00O 109.5
H00N C00O H00P 109.5
H00O C00O H00P 109.5
H1A O1 H1B 104.6
H0A O0 H0B 104.5
H2A O2 H2B 104.5

loop_
_geom_bond_atom_site_label_1
_geom_bond_atom_site_label_2
_geom_bond_distance
S001 C00F 1.735(3)
S001 C00K 1.784(3)
O002 C00H 1.251(3)
O003 C00H 1.273(4)
N004 C00E 1.379(4)
N004 C00F 1.302(3)
N005 H005 0.8600
N005 C00C 1.369(4)
N005 C00F 1.353(4)
N006 H006 0.8600
N006 C00C 1.315(3)
N006 C00D 1.462(4)
O007 H007 0.8200
O007 C00J 1.304(4)
N008 C00C 1.329(3)
N008 C00E 1.344(4)
O009 C00J 1.213(4)
N00A H00A 0.8600
N00A C00E 1.316(3)
N00A C00N 1.466(4)
C00D H00D 0.9800
C00D C00L 1.519(4)
C00D C00M 1.520(5)
C00G H00Q 0.9300
C00G C00H 1.484(4)
C00G C00I 1.315(4)
C00I H00R 0.9300
C00I C00J 1.485(5)
C00K H00B 0.9600
C00K H00C 0.9600
C00K H00E 0.9600
C00L H00F 0.9600
C00L H00G 0.9600
C00L H00H 0.9600
C00M H00I 0.9600
C00M H00J 0.9600
C00M H00K 0.9600
C00N H00L 0.9700
C00N H00M 0.9700
C00N C00O 1.475(5)
C00O H00N 0.9600
C00O H00O 0.9600
C00O H00P 0.9600
O1 H1A 0.8498
O1 H1B 0.8501
O0 H0A 0.8499
O0 H0B 0.8500
O2 H2A 0.8499
O2 H2B 0.8498
